data_4329446
loop_
_publ_author_name
'Ping-Kuei Liao'
'Ching-Shiang Fang'
'Alison J. Edwards'
'Samia Kahlal'
'Jean-Yves Saillard'
'C. W. Liu'

_publ_contact_author_address
; 
 Bragg Institute 
 Australian Nuclear Science and Technology Organization
 Locked Bag 2001 
 Kirrawee, N.S.W. 22342
 Australia 
;
_publ_contact_author_email alison.edwards@ansto.gov.au
_publ_contact_author_fax '+61 2 97173607'
_publ_contact_author_name 'Alison Edwards'
_publ_contact_author_phone '+61 2 97177247'
_publ_section_title
;
 Hydrido Copper Clusters Supported by Dithiocarbamates: Oxidative Hydride
 Removal and Neutron Diffraction Analysis of
 [Cu7(H){S2C(aza-15-crown-5)}6]
;
_journal_name_full 'Inorganic Chemistry'
_journal_page_first 6577
_journal_page_last 6591
_journal_paper_doi 10.1021/ic300135w
_journal_volume 51
_journal_year 2012
_chemical_formula_sum 'C43 H86 Cl3 Cu8 F6 N6 P S12'
_chemical_formula_weight 1831.54
_chemical_name_systematic
; 
 ? 
;
_space_group_IT_number 163
_symmetry_cell_setting trigonal
_symmetry_space_group_name_Hall '-P 3 2c'
_symmetry_space_group_name_H-M 'P -3 1 c'
_atom_sites_solution_hydrogens geom
_atom_sites_solution_primary direct
_atom_sites_solution_secondary difmap
_audit_creation_method SHELXL-97
_cell_angle_alpha 90.00
_cell_angle_beta 90.00
_cell_angle_gamma 120.00
_cell_formula_units_Z 4
_cell_length_a 15.2054(4)
_cell_length_b 15.2054(4)
_cell_length_c 37.4914(9)
_cell_measurement_reflns_used 9967
_cell_measurement_temperature 223(2)
_cell_measurement_theta_max 28.21
_cell_measurement_theta_min 2.25
_cell_volume 7506.9(3)
_computing_cell_refinement 'Bruker SAINT'
_computing_data_collection 'Bruker APEX2'
_computing_data_reduction 'Bruker SAINT'
_computing_molecular_graphics 'Bruker SHELXTL'
_computing_publication_material 'Bruker SHELXTL'
_computing_structure_refinement 'SHELXL-97 (Sheldrick, 1997)'
_computing_structure_solution 'SHELXS-97 (Sheldrick, 1990)'
_diffrn_ambient_temperature 223(2)
_diffrn_measured_fraction_theta_full 1.000
_diffrn_measured_fraction_theta_max 1.000
_diffrn_measurement_device_type 'Bruker APEX-II CCD'
_diffrn_measurement_method '\f and \w scans'
_diffrn_radiation_monochromator graphite
_diffrn_radiation_source 'fine-focus sealed tube'
_diffrn_radiation_type MoK\a
_diffrn_radiation_wavelength 0.71073
_diffrn_reflns_av_R_equivalents 0.0347
_diffrn_reflns_av_sigmaI/netI 0.0173
_diffrn_reflns_limit_h_max 18
_diffrn_reflns_limit_h_min -14
_diffrn_reflns_limit_k_max 18
_diffrn_reflns_limit_k_min -18
_diffrn_reflns_limit_l_max 40
_diffrn_reflns_limit_l_min -46
_diffrn_reflns_number 43877
_diffrn_reflns_theta_full 26.00
_diffrn_reflns_theta_max 26.00
_diffrn_reflns_theta_min 1.09
_diffrn_standards_number 0
_exptl_absorpt_coefficient_mu 2.730
_exptl_absorpt_correction_T_max 0.682
_exptl_absorpt_correction_T_min 0.520
_exptl_absorpt_correction_type multi-scan
_exptl_absorpt_process_details SADABS
_exptl_crystal_colour yellow
_exptl_crystal_density_diffrn 1.621
_exptl_crystal_description pyramid
_exptl_crystal_F_000 3720
_exptl_crystal_size_max 0.21
_exptl_crystal_size_mid 0.17
_exptl_crystal_size_min 0.14
_refine_diff_density_max 2.860
_refine_diff_density_min -0.719
_refine_diff_density_rms 0.155
_refine_ls_extinction_method none
_refine_ls_goodness_of_fit_ref 1.140
_refine_ls_hydrogen_treatment mixed
_refine_ls_matrix_type full
_refine_ls_number_parameters 241
_refine_ls_number_reflns 4941
_refine_ls_number_restraints 0
_refine_ls_restrained_S_all 1.140
_refine_ls_R_factor_all 0.0550
_refine_ls_R_factor_gt 0.0467
_refine_ls_shift/su_max 0.001
_refine_ls_shift/su_mean 0.000
_refine_ls_structure_factor_coef Fsqd
_refine_ls_weighting_details 'calc w=1/[\s^2^(Fo^2^)+(0.0987P)^2^+15.2207P] where P=(Fo^2^+2Fc^2^)/3'
_refine_ls_weighting_scheme calc
_refine_ls_wR_factor_gt 0.1586
_refine_ls_wR_factor_ref 0.1664
_reflns_number_gt 4243
_reflns_number_total 4941
_reflns_threshold_expression >2sigma(I)
_cod_data_source_file ic300135w_si_002_1.cif
_cod_data_source_block 1H
_cod_database_code 4329446

loop_
_symmetry_equiv_pos_as_xyz
'x, y, z'
'-y, x-y, z'
'-x+y, -x, z'
'-y, -x, -z+1/2'
'-x+y, y, -z+1/2'
'x, x-y, -z+1/2'
'-x, -y, -z'
'y, -x+y, -z'
'x-y, x, -z'
'y, x, z-1/2'
'x-y, -y, z-1/2'
'-x, -x+y, z-1/2'

loop_
_atom_site_label
_atom_site_type_symbol
_atom_site_fract_x
_atom_site_fract_y
_atom_site_fract_z
_atom_site_U_iso_or_equiv
_atom_site_adp_type
_atom_site_occupancy
_atom_site_symmetry_multiplicity
_atom_site_calc_flag
_atom_site_refinement_flags
Cu1 Cu 0.6667 0.3333 0.20151(3) 0.0338(2) Uani 1 3 d S
Cu2 Cu 0.75966(5) 0.45461(5) 0.148618(15) 0.03581(19) Uani 1 1 d .
Cu3 Cu 0.6667 0.3333 0.08251(3) 0.0363(3) Uani 1 3 d S
Cu4 Cu 0.84222(4) 0.37530(4) 0.106496(15) 0.03404(19) Uani 1 1 d .
Cl1 Cl 0.21404(18) 0.6420(2) 0.04258(7) 0.0982(7) Uani 1 1 d .
S1 S 0.71090(9) 0.50015(9) 0.20302(3) 0.0336(3) Uani 1 1 d .
S2 S 0.91985(9) 0.47253(9) 0.15512(3) 0.0340(3) Uani 1 1 d .
S3 S 0.78942(9) 0.58940(8) 0.10968(3) 0.0343(3) Uani 1 1 d .
S4 S 0.82342(9) 0.45367(9) 0.05771(3) 0.0346(3) Uani 1 1 d .
P1 P 0.3333 0.6667 0.2500 0.0377(7) Uani 1 6 d S
P2 P 1.0000 1.0000 0.0000 0.0374(7) Uani 1 6 d S
F1 F 0.3341(5) 0.7526(5) 0.2712(2) 0.153(3) Uani 1 1 d .
F2 F 0.9083(6) 0.9203(6) 0.0207(3) 0.198(5) Uani 1 1 d .
N1 N 0.6130(3) 0.6030(3) 0.19948(10) 0.0352(8) Uani 1 1 d .
N2 N 0.9229(3) 0.6548(3) 0.05713(11) 0.0376(9) Uani 1 1 d .
C1 C 0.6166(3) 0.5231(3) 0.18715(12) 0.0309(9) Uani 1 1 d .
C2 C 0.6822(4) 0.6707(4) 0.22725(13) 0.0424(11) Uani 1 1 d .
H2A H 0.6948 0.7397 0.2233 0.051 Uiso 1 1 calc R
H2B H 0.7473 0.6723 0.2255 0.051 Uiso 1 1 calc R
C3 C 0.6383(5) 0.6357(5) 0.26460(14) 0.0536(14) Uani 1 1 d .
H3A H 0.5704 0.6280 0.2658 0.064 Uiso 1 1 calc R
H3B H 0.6318 0.5695 0.2696 0.064 Uiso 1 1 calc R
C4 C 0.7066(7) 0.7123(5) 0.29254(17) 0.074(2) Uani 1 1 d .
H4A H 0.6774 0.6891 0.3160 0.111 Uiso 1 1 calc R
H4B H 0.7124 0.7777 0.2877 0.111 Uiso 1 1 calc R
H4C H 0.7734 0.7189 0.2917 0.111 Uiso 1 1 calc R
C5 C 0.5410(4) 0.6334(4) 0.18609(14) 0.0402(11) Uani 1 1 d .
H5A H 0.5249 0.6670 0.2052 0.048 Uiso 1 1 calc R
H5B H 0.4778 0.5727 0.1789 0.048 Uiso 1 1 calc R
C6 C 0.5848(5) 0.7049(5) 0.15453(16) 0.0522(14) Uani 1 1 d .
H6A H 0.6018 0.6717 0.1355 0.063 Uiso 1 1 calc R
H6B H 0.6474 0.7661 0.1618 0.063 Uiso 1 1 calc R
C7 C 0.5093(6) 0.7345(7) 0.1406(2) 0.080(2) Uani 1 1 d .
H7A H 0.5386 0.7798 0.1204 0.120 Uiso 1 1 calc R
H7B H 0.4936 0.7685 0.1593 0.120 Uiso 1 1 calc R
H7C H 0.4476 0.6739 0.1332 0.120 Uiso 1 1 calc R
C8 C 0.8514(3) 0.5731(3) 0.07341(12) 0.0321(9) Uani 1 1 d .
C9 C 0.9762(4) 0.6495(4) 0.02514(14) 0.0473(13) Uani 1 1 d .
H9A H 0.9810 0.5877 0.0262 0.057 Uiso 1 1 calc R
H9B H 1.0454 0.7079 0.0249 0.057 Uiso 1 1 calc R
C10 C 0.9223(5) 0.6493(5) -0.00915(16) 0.0578(15) Uani 1 1 d .
H10A H 0.8552 0.5879 -0.0100 0.069 Uiso 1 1 calc R
H10B H 0.9127 0.7084 -0.0095 0.069 Uiso 1 1 calc R
C11 C 0.9838(8) 0.6523(8) -0.0415(2) 0.092(3) Uani 1 1 d .
H11A H 0.9482 0.6518 -0.0631 0.138 Uiso 1 1 calc R
H11B H 0.9927 0.5935 -0.0413 0.138 Uiso 1 1 calc R
H11C H 1.0497 0.7137 -0.0409 0.138 Uiso 1 1 calc R
C12 C 0.9551(4) 0.7587(4) 0.06980(15) 0.0443(12) Uani 1 1 d .
H12A H 0.8972 0.7599 0.0807 0.053 Uiso 1 1 calc R
H12B H 0.9783 0.8055 0.0495 0.053 Uiso 1 1 calc R
C13 C 1.0401(5) 0.7934(5) 0.0968(2) 0.0652(18) Uani 1 1 d .
H13A H 1.0171 0.7466 0.1172 0.078 Uiso 1 1 calc R
H13B H 1.0983 0.7925 0.0860 0.078 Uiso 1 1 calc R
C14 C 1.0721(7) 0.8987(6) 0.1096(3) 0.095(3) Uani 1 1 d .
H14A H 1.1264 0.9197 0.1269 0.143 Uiso 1 1 calc R
H14B H 1.0147 0.8993 0.1207 0.143 Uiso 1 1 calc R
H14C H 1.0959 0.9452 0.0896 0.143 Uiso 1 1 calc R
C15 C 0.3333 0.6667 0.0284(3) 0.071(3) Uani 1 3 d S
H15A H 0.3333 0.6667 0.0020 0.085 Uiso 1 3 calc SR
H0 H 0.6667 0.3333 0.136(3) 0.08(4) Uiso 1 3 d S

loop_
_atom_site_aniso_label
_atom_site_aniso_U_11
_atom_site_aniso_U_22
_atom_site_aniso_U_33
_atom_site_aniso_U_23
_atom_site_aniso_U_13
_atom_site_aniso_U_12
Cu1 0.0343(3) 0.0343(3) 0.0327(5) 0.000 0.000 0.01715(17)
Cu2 0.0392(3) 0.0433(4) 0.0316(3) 0.0063(2) 0.0041(2) 0.0256(3)
Cu3 0.0316(3) 0.0316(3) 0.0455(6) 0.000 0.000 0.01582(17)
Cu4 0.0360(3) 0.0349(3) 0.0318(3) 0.0014(2) 0.0003(2) 0.0182(3)
Cl1 0.0742(13) 0.1073(18) 0.1156(19) -0.0174(14) 0.0038(12) 0.0473(13)
S1 0.0365(6) 0.0348(6) 0.0322(6) -0.0069(4) -0.0057(4) 0.0197(5)
S2 0.0300(5) 0.0320(6) 0.0351(6) 0.0019(4) -0.0027(4) 0.0120(5)
S3 0.0376(6) 0.0289(5) 0.0344(6) 0.0022(4) 0.0007(5) 0.0151(5)
S4 0.0384(6) 0.0343(6) 0.0299(6) 0.0052(4) 0.0052(4) 0.0173(5)
P1 0.0347(9) 0.0347(9) 0.0437(17) 0.000 0.000 0.0174(5)
P2 0.0349(9) 0.0349(9) 0.0423(16) 0.000 0.000 0.0175(5)
F1 0.112(5) 0.125(5) 0.216(8) -0.109(6) -0.015(5) 0.055(4)
F2 0.154(7) 0.150(6) 0.302(12) 0.132(7) 0.151(8) 0.084(5)
N1 0.042(2) 0.033(2) 0.035(2) -0.0023(16) 0.0037(17) 0.0219(18)
N2 0.033(2) 0.036(2) 0.042(2) 0.0130(17) 0.0058(17) 0.0152(17)
C1 0.032(2) 0.032(2) 0.027(2) 0.0023(17) 0.0047(17) 0.0150(18)
C2 0.052(3) 0.033(2) 0.041(3) -0.006(2) 0.002(2) 0.020(2)
C3 0.075(4) 0.052(3) 0.038(3) -0.002(2) 0.003(3) 0.035(3)
C4 0.112(6) 0.057(4) 0.049(3) -0.018(3) -0.011(4) 0.039(4)
C5 0.046(3) 0.044(3) 0.041(3) 0.001(2) 0.006(2) 0.031(2)
C6 0.050(3) 0.048(3) 0.060(4) 0.016(3) 0.008(3) 0.025(3)
C7 0.067(5) 0.084(5) 0.097(6) 0.040(5) 0.011(4) 0.045(4)
C8 0.030(2) 0.033(2) 0.035(2) 0.0082(18) -0.0007(18) 0.0166(19)
C9 0.038(3) 0.046(3) 0.057(3) 0.017(2) 0.018(2) 0.020(2)
C10 0.069(4) 0.063(4) 0.049(3) 0.015(3) 0.018(3) 0.038(3)
C11 0.111(7) 0.109(7) 0.066(4) 0.020(5) 0.040(5) 0.064(6)
C12 0.041(3) 0.032(2) 0.054(3) 0.014(2) -0.001(2) 0.013(2)
C13 0.052(4) 0.058(4) 0.086(5) -0.001(3) -0.021(3) 0.027(3)
C14 0.092(6) 0.068(5) 0.128(8) -0.032(5) -0.062(6) 0.042(5)
C15 0.084(5) 0.084(5) 0.044(6) 0.000 0.000 0.042(3)

loop_
_atom_type_symbol
_atom_type_description
_atom_type_scat_dispersion_real
_atom_type_scat_dispersion_imag
_atom_type_scat_source
C C 0.0033 0.0016 'International Tables Vol C Tables 4.2.6.8 and 6.1.1.4'
H H 0.0000 0.0000 'International Tables Vol C Tables 4.2.6.8 and 6.1.1.4'
N N 0.0061 0.0033 'International Tables Vol C Tables 4.2.6.8 and 6.1.1.4'
F F 0.0171 0.0103 'International Tables Vol C Tables 4.2.6.8 and 6.1.1.4'
P P 0.1023 0.0942 'International Tables Vol C Tables 4.2.6.8 and 6.1.1.4'
S S 0.1246 0.1234 'International Tables Vol C Tables 4.2.6.8 and 6.1.1.4'
Cl Cl 0.1484 0.1585 'International Tables Vol C Tables 4.2.6.8 and 6.1.1.4'
Cu Cu 0.3201 1.2651 'International Tables Vol C Tables 4.2.6.8 and 6.1.1.4'

loop_
_geom_angle_atom_site_label_1
_geom_angle_atom_site_label_2
_geom_angle_atom_site_label_3
_geom_angle
_geom_angle_site_symmetry_1
_geom_angle_site_symmetry_3
S1 Cu1 S1 119.940(3) 2_655 .
S1 Cu1 S1 119.936(3) 2_655 3_665
S1 Cu1 S1 119.940(4) . 3_665
S1 Cu1 Cu2 58.29(3) 2_655 2_655
S1 Cu1 Cu2 89.61(4) . 2_655
S1 Cu1 Cu2 126.11(5) 3_665 2_655
S1 Cu1 Cu2 126.11(5) 2_655 .
S1 Cu1 Cu2 58.30(3) . .
S1 Cu1 Cu2 89.61(4) 3_665 .
Cu2 Cu1 Cu2 67.85(3) 2_655 .
S1 Cu1 Cu2 89.61(4) 2_655 3_665
S1 Cu1 Cu2 126.12(5) . 3_665
S1 Cu1 Cu2 58.29(3) 3_665 3_665
Cu2 Cu1 Cu2 67.85(3) 2_655 3_665
Cu2 Cu1 Cu2 67.85(3) . 3_665
S2 Cu2 S3 103.16(5) . .
S2 Cu2 S1 109.61(5) . .
S3 Cu2 S1 103.19(5) . .
S2 Cu2 Cu1 99.79(3) . .
S3 Cu2 Cu1 152.50(4) . .
S1 Cu2 Cu1 54.21(3) . .
S2 Cu2 Cu4 53.80(3) . .
S3 Cu2 Cu4 95.59(4) . .
S1 Cu2 Cu4 157.87(4) . .
Cu1 Cu2 Cu4 110.22(3) . .
S2 Cu2 Cu4 148.34(4) . 2_655
S3 Cu2 Cu4 52.81(3) . 2_655
S1 Cu2 Cu4 97.12(4) . 2_655
Cu1 Cu2 Cu4 109.71(3) . 2_655
Cu4 Cu2 Cu4 103.58(3) . 2_655
S2 Cu2 Cu2 142.56(4) . 2_655
S3 Cu2 Cu2 109.44(4) . 2_655
S1 Cu2 Cu2 80.63(3) . 2_655
Cu1 Cu2 Cu2 56.076(16) . 2_655
Cu4 Cu2 Cu2 104.21(2) . 2_655
Cu4 Cu2 Cu2 56.78(2) 2_655 2_655
S2 Cu2 Cu2 83.02(4) . 3_665
S3 Cu2 Cu2 141.67(3) . 3_665
S1 Cu2 Cu2 110.26(3) . 3_665
Cu1 Cu2 Cu2 56.076(16) . 3_665
Cu4 Cu2 Cu2 57.32(2) . 3_665
Cu4 Cu2 Cu2 103.79(2) 2_655 3_665
Cu2 Cu2 Cu2 60.0 2_655 3_665
S2 Cu2 Cu3 107.70(4) . .
S3 Cu2 Cu3 81.35(3) . .
S1 Cu2 Cu3 140.12(4) . .
Cu1 Cu2 Cu3 105.89(3) . .
Cu4 Cu2 Cu3 53.942(17) . .
Cu4 Cu2 Cu3 53.810(17) 2_655 .
Cu2 Cu2 Cu3 61.044(13) 2_655 .
Cu2 Cu2 Cu3 61.045(13) 3_665 .
S2 Cu2 H0 113.71(5) . .
S3 Cu2 H0 117(3) . .
S1 Cu2 H0 110(3) . .
Cu1 Cu2 H0 66(4) . .
Cu4 Cu2 H0 71(2) . .
Cu4 Cu2 H0 70(2) 2_655 .
Cu2 Cu2 H0 33.7(17) 2_655 .
Cu2 Cu2 H0 33.7(17) 3_665 .
Cu3 Cu2 H0 40(4) . .
S4 Cu3 S4 105.41(4) 2_655 .
S4 Cu3 S4 105.41(4) 2_655 3_665
S4 Cu3 S4 105.41(4) . 3_665
S4 Cu3 Cu4 54.82(3) 2_655 2_655
S4 Cu3 Cu4 94.52(3) . 2_655
S4 Cu3 Cu4 155.69(3) 3_665 2_655
S4 Cu3 Cu4 155.68(3) 2_655 .
S4 Cu3 Cu4 54.82(3) . .
S4 Cu3 Cu4 94.52(3) 3_665 .
Cu4 Cu3 Cu4 108.49(3) 2_655 .
S4 Cu3 Cu4 94.52(3) 2_655 3_665
S4 Cu3 Cu4 155.68(3) . 3_665
S4 Cu3 Cu4 54.82(3) 3_665 3_665
Cu4 Cu3 Cu4 108.50(3) 2_655 3_665
Cu4 Cu3 Cu4 108.49(3) . 3_665
S4 Cu3 Cu2 82.24(3) 2_655 2_655
S4 Cu3 Cu2 138.76(4) . 2_655
S4 Cu3 Cu2 111.48(4) 3_665 2_655
Cu4 Cu3 Cu2 56.35(2) 2_655 2_655
Cu4 Cu3 Cu2 103.56(4) . 2_655
Cu4 Cu3 Cu2 56.73(2) 3_665 2_655
S4 Cu3 Cu2 111.48(4) 2_655 .
S4 Cu3 Cu2 82.24(3) . .
S4 Cu3 Cu2 138.76(4) 3_665 .
Cu4 Cu3 Cu2 56.73(2) 2_655 .
Cu4 Cu3 Cu2 56.35(2) . .
Cu4 Cu3 Cu2 103.56(4) 3_665 .
Cu2 Cu3 Cu2 57.91(3) 2_655 .
S4 Cu3 Cu2 138.76(4) 2_655 3_665
S4 Cu3 Cu2 111.48(4) . 3_665
S4 Cu3 Cu2 82.24(3) 3_665 3_665
Cu4 Cu3 Cu2 103.56(4) 2_655 3_665
Cu4 Cu3 Cu2 56.73(2) . 3_665
Cu4 Cu3 Cu2 56.34(2) 3_665 3_665
Cu2 Cu3 Cu2 57.91(3) 2_655 3_665
Cu2 Cu3 Cu2 57.91(3) . 3_665
S4 Cu3 H0 113.28(4) 2_655 .
S4 Cu3 H0 113.28(4) . .
S4 Cu3 H0 113.28(4) 3_665 .
Cu4 Cu3 H0 69.57(3) 2_655 .
Cu4 Cu3 H0 69.57(3) . .
Cu4 Cu3 H0 69.57(3) 3_665 .
Cu2 Cu3 H0 33.988(16) 2_655 .
Cu2 Cu3 H0 33.988(16) . .
Cu2 Cu3 H0 33.990(16) 3_665 .
S3 Cu4 S2 116.55(5) 3_665 .
S3 Cu4 S4 125.64(5) 3_665 .
S2 Cu4 S4 117.67(5) . .
S3 Cu4 Cu3 93.38(4) 3_665 .
S2 Cu4 Cu3 125.34(4) . .
S4 Cu4 Cu3 57.57(4) . .
S3 Cu4 Cu2 122.44(4) 3_665 .
S2 Cu4 Cu2 55.69(3) . .
S4 Cu4 Cu2 91.63(4) . .
Cu3 Cu4 Cu2 69.71(3) . .
S3 Cu4 Cu2 56.74(3) 3_665 3_665
S2 Cu4 Cu2 89.36(4) . 3_665
S4 Cu4 Cu2 126.93(4) . 3_665
Cu3 Cu4 Cu2 69.46(3) . 3_665
Cu2 Cu4 Cu2 65.89(3) . 3_665
C1 S1 Cu1 113.61(16) . .
C1 S1 Cu2 99.93(15) . .
Cu1 S1 Cu2 67.50(4) . .
C1 S2 Cu4 103.06(15) 3_665 .
C1 S2 Cu2 105.84(16) 3_665 .
Cu4 S2 Cu2 70.51(4) . .
C8 S3 Cu4 107.32(16) . 2_655
C8 S3 Cu2 103.94(15) . .
Cu4 S3 Cu2 70.45(4) 2_655 .
C8 S4 Cu4 104.13(15) . .
C8 S4 Cu3 107.53(16) . .
Cu4 S4 Cu3 67.61(4) . .
F1 P1 F1 84.1(6) 2_665 4_665
F1 P1 F1 95.3(5) 2_665 .
F1 P1 F1 85.2(6) 4_665 .
F1 P1 F1 95.3(5) 2_665 3_565
F1 P1 F1 179.3(5) 4_665 3_565
F1 P1 F1 95.3(5) . 3_565
F1 P1 F1 179.3(5) 2_665 5
F1 P1 F1 95.3(5) 4_665 5
F1 P1 F1 84.1(6) . 5
F1 P1 F1 85.2(6) 3_565 5
F1 P1 F1 85.2(6) 2_665 6_565
F1 P1 F1 95.3(5) 4_665 6_565
F1 P1 F1 179.3(5) . 6_565
F1 P1 F1 84.1(6) 3_565 6_565
F1 P1 F1 95.3(5) 5 6_565
F2 P2 F2 96.4(6) 3_675 .
F2 P2 F2 83.6(6) 3_675 8_565
F2 P2 F2 83.6(6) . 8_565
F2 P2 F2 96.4(6) 3_675 2_765
F2 P2 F2 96.4(6) . 2_765
F2 P2 F2 179.991(2) 8_565 2_765
F2 P2 F2 83.6(6) 3_675 7_775
F2 P2 F2 179.995(2) . 7_775
F2 P2 F2 96.4(6) 8_565 7_775
F2 P2 F2 83.6(6) 2_765 7_775
F2 P2 F2 179.995(2) 3_675 9_655
F2 P2 F2 83.6(6) . 9_655
F2 P2 F2 96.4(6) 8_565 9_655
F2 P2 F2 83.6(6) 2_765 9_655
F2 P2 F2 96.4(6) 7_775 9_655
C1 N1 C2 123.0(4) . .
C1 N1 C5 123.1(4) . .
C2 N1 C5 113.9(4) . .
C8 N2 C9 122.7(4) . .
C8 N2 C12 122.3(4) . .
C9 N2 C12 115.0(4) . .
N1 C1 S1 118.7(3) . .
N1 C1 S2 118.1(4) . 2_655
S1 C1 S2 123.3(3) . 2_655
N1 C2 C3 111.7(5) . .
N1 C2 H2A 109.3 . .
C3 C2 H2A 109.3 . .
N1 C2 H2B 109.3 . .
C3 C2 H2B 109.3 . .
H2A C2 H2B 107.9 . .
C4 C3 C2 110.6(5) . .
C4 C3 H3A 109.5 . .
C2 C3 H3A 109.5 . .
C4 C3 H3B 109.5 . .
C2 C3 H3B 109.5 . .
H3A C3 H3B 108.1 . .
C3 C4 H4A 109.5 . .
C3 C4 H4B 109.5 . .
H4A C4 H4B 109.5 . .
C3 C4 H4C 109.5 . .
H4A C4 H4C 109.5 . .
H4B C4 H4C 109.5 . .
N1 C5 C6 111.2(4) . .
N1 C5 H5A 109.4 . .
C6 C5 H5A 109.4 . .
N1 C5 H5B 109.4 . .
C6 C5 H5B 109.4 . .
H5A C5 H5B 108.0 . .
C5 C6 C7 110.7(5) . .
C5 C6 H6A 109.5 . .
C7 C6 H6A 109.5 . .
C5 C6 H6B 109.5 . .
C7 C6 H6B 109.5 . .
H6A C6 H6B 108.1 . .
C6 C7 H7A 109.5 . .
C6 C7 H7B 109.5 . .
H7A C7 H7B 109.5 . .
C6 C7 H7C 109.5 . .
H7A C7 H7C 109.5 . .
H7B C7 H7C 109.5 . .
N2 C8 S3 118.4(4) . .
N2 C8 S4 118.7(4) . .
S3 C8 S4 122.9(3) . .
N2 C9 C10 112.2(4) . .
N2 C9 H9A 109.2 . .
C10 C9 H9A 109.2 . .
N2 C9 H9B 109.2 . .
C10 C9 H9B 109.2 . .
H9A C9 H9B 107.9 . .
C11 C10 C9 110.7(6) . .
C11 C10 H10A 109.5 . .
C9 C10 H10A 109.5 . .
C11 C10 H10B 109.5 . .
C9 C10 H10B 109.5 . .
H10A C10 H10B 108.1 . .
C10 C11 H11A 109.5 . .
C10 C11 H11B 109.5 . .
H11A C11 H11B 109.5 . .
C10 C11 H11C 109.5 . .
H11A C11 H11C 109.5 . .
H11B C11 H11C 109.5 . .
N2 C12 C13 110.9(5) . .
N2 C12 H12A 109.5 . .
C13 C12 H12A 109.5 . .
N2 C12 H12B 109.5 . .
C13 C12 H12B 109.5 . .
H12A C12 H12B 108.0 . .
C14 C13 C12 110.5(5) . .
C14 C13 H13A 109.5 . .
C12 C13 H13A 109.5 . .
C14 C13 H13B 109.5 . .
C12 C13 H13B 109.5 . .
H13A C13 H13B 108.1 . .
C13 C14 H14A 109.5 . .
C13 C14 H14B 109.5 . .
H14A C14 H14B 109.5 . .
C13 C14 H14C 109.5 . .
H14A C14 H14C 109.5 . .
H14B C14 H14C 109.5 . .
Cl1 C15 Cl1 111.1(4) 3_565 .
Cl1 C15 Cl1 111.1(4) 3_565 2_665
Cl1 C15 Cl1 111.1(4) . 2_665
Cl1 C15 H15A 107.8 3_565 .
Cl1 C15 H15A 107.8 . .
Cl1 C15 H15A 107.8 2_665 .

loop_
_geom_bond_atom_site_label_1
_geom_bond_atom_site_label_2
_geom_bond_distance
_geom_bond_site_symmetry_2
Cu1 S1 2.2767(12) 2_655
Cu1 S1 2.2768(11) .
Cu1 S1 2.2768(11) 3_665
Cu1 Cu2 2.5931(9) 2_655
Cu1 Cu2 2.5931(9) .
Cu1 Cu2 2.5932(9) 3_665
Cu2 S2 2.3244(13) .
Cu2 S3 2.3683(13) .
Cu2 S1 2.3880(12) .
Cu2 Cu4 2.6529(8) .
Cu2 Cu4 2.6690(8) 2_655
Cu2 Cu2 2.8944(11) 2_655
Cu2 Cu2 2.8945(11) 3_665
Cu2 Cu3 2.9893(11) .
Cu2 H0 1.74(3) .
Cu3 S4 2.3519(12) 2_655
Cu3 S4 2.3520(12) .
Cu3 S4 2.3520(12) 3_665
Cu3 Cu4 2.5763(7) 2_655
Cu3 Cu4 2.5765(7) .
Cu3 Cu4 2.5765(7) 3_665
Cu3 Cu2 2.9893(11) 2_655
Cu3 Cu2 2.9893(11) 3_665
Cu3 H0 1.99(12) .
Cu4 S3 2.2564(13) 3_665
Cu4 S2 2.2709(13) .
Cu4 S4 2.2776(13) .
Cu4 Cu2 2.6692(8) 3_665
Cl1 C15 1.742(4) .
S1 C1 1.741(5) .
S2 C1 1.745(5) 3_665
S3 C8 1.742(5) .
S3 Cu4 2.2563(13) 2_655
S4 C8 1.747(5) .
P1 F1 1.525(5) 2_665
P1 F1 1.525(5) 4_665
P1 F1 1.525(5) .
P1 F1 1.525(5) 3_565
P1 F1 1.525(5) 5
P1 F1 1.525(5) 6_565
P2 F2 1.524(6) 3_675
P2 F2 1.524(6) .
P2 F2 1.524(6) 8_565
P2 F2 1.524(6) 2_765
P2 F2 1.524(6) 7_775
P2 F2 1.525(6) 9_655
N1 C1 1.326(6) .
N1 C2 1.472(6) .
N1 C5 1.473(6) .
N2 C8 1.322(6) .
N2 C9 1.473(7) .
N2 C12 1.478(7) .
C1 S2 1.745(5) 2_655
C2 C3 1.528(7) .
C2 H2A 0.9800 .
C2 H2B 0.9800 .
C3 C4 1.524(8) .
C3 H3A 0.9800 .
C3 H3B 0.9800 .
C4 H4A 0.9700 .
C4 H4B 0.9700 .
C4 H4C 0.9700 .
C5 C6 1.518(7) .
C5 H5A 0.9800 .
C5 H5B 0.9800 .
C6 C7 1.519(9) .
C6 H6A 0.9800 .
C6 H6B 0.9800 .
C7 H7A 0.9700 .
C7 H7B 0.9700 .
C7 H7C 0.9700 .
C9 C10 1.523(8) .
C9 H9A 0.9800 .
C9 H9B 0.9800 .
C10 C11 1.518(9) .
C10 H10A 0.9800 .
C10 H10B 0.9800 .
C11 H11A 0.9700 .
C11 H11B 0.9700 .
C11 H11C 0.9700 .
C12 C13 1.515(8) .
C12 H12A 0.9800 .
C12 H12B 0.9800 .
C13 C14 1.500(10) .
C13 H13A 0.9800 .
C13 H13B 0.9800 .
C14 H14A 0.9700 .
C14 H14B 0.9700 .
C14 H14C 0.9700 .
C15 Cl1 1.742(4) 3_565
C15 Cl1 1.742(4) 2_665
C15 H15A 0.9900 .
